data_4021141
loop_
_publ_author_name
'Matthias Pohlman'
'Uli Kazmaier'
'Thomas Lindner'

_publ_section_title
;
 Allylic Alkylation versus Michael Induced Ring Closure:
 Chelated Enolates as Versatile Nucleophiles
;
_journal_name_full 'Journal of Organic Chemistry'
_journal_page_first 6909
_journal_page_last 6912
_journal_paper_doi 10.1021/jo049036q
_journal_volume 69
_journal_year 2004
_chemical_formula_sum 'C10 H10 F3 N O7'
_chemical_formula_weight 313.19
_space_group_IT_number 2
_symmetry_cell_setting triclinic
_symmetry_space_group_name_Hall '-P 1'
_symmetry_space_group_name_H-M 'P -1'
_cell_angle_alpha 98.61(3)
_cell_angle_beta 96.12(3)
_cell_angle_gamma 94.06(3)
_cell_formula_units_Z 2
_cell_length_a 5.1390(10)
_cell_length_b 7.3910(10)
_cell_length_c 16.684(3)
_cell_measurement_temperature 293(2)
_cell_volume 620.55(18)
_diffrn_ambient_temperature 293(2)
_exptl_crystal_density_diffrn 1.676
_cod_depositor_comments
;
The following automatic conversions were performed:
'_symmetry_cell_setting' value 'Triclinic' changed to 'triclinic'
according to '/home/saulius/struct/CIF-dictionaries/cif_core.dic'
dictionary named 'cif_core.dic' version 2.4.1 from 2010-06-29.

Automatic conversion script
Id: cif_fix_enum 1527 2010-12-29 10:47:43Z saulius 
;
_cod_database_code 4021141

loop_
_symmetry_equiv_pos_as_xyz
'x, y, z'
'-x, -y, -z'

loop_
_atom_site_label
_atom_site_type_symbol
_atom_site_fract_x
_atom_site_fract_y
_atom_site_fract_z
_atom_site_U_iso_or_equiv
_atom_site_adp_type
_atom_site_occupancy
_atom_site_symmetry_multiplicity
_atom_site_calc_flag
_atom_site_refinement_flags
_atom_site_disorder_assembly
_atom_site_disorder_group
O1 O -0.0272(4) 0.1394(3) 0.28028(11) 0.0340(5) Uani 1 1 d . . .
O2 O 0.3784(4) 0.0639(3) 0.31758(12) 0.0383(6) Uani 1 1 d . . .
O3 O 0.7293(4) -0.4372(3) 0.10507(11) 0.0311(5) Uani 1 1 d . . .
O4 O 0.6006(4) -0.6422(2) 0.18391(12) 0.0325(5) Uani 1 1 d . . .
H4 H 0.7255 -0.6950 0.1683 0.049 Uiso 1 1 calc R . .
O5 O 0.8190(4) -0.2902(3) 0.29925(11) 0.0319(5) Uani 1 1 d . . .
O6 O 0.0040(4) 0.1933(3) 0.11420(11) 0.0351(6) Uani 1 1 d . . .
O7 O 0.2613(4) -0.0053(3) 0.05485(11) 0.0324(5) Uani 1 1 d . . .
N1 N 0.3762(5) -0.3552(3) 0.27309(13) 0.0237(6) Uani 1 1 d . . .
H1 H 0.234(7) -0.348(4) 0.290(2) 0.030(9) Uiso 1 1 d . . .
C1 C 0.1582(5) -0.0614(3) 0.18229(15) 0.0216(6) Uani 1 1 d . . .
H1A H 0.010(6) -0.140(4) 0.1779(16) 0.022(7) Uiso 1 1 d . . .
C2 C 0.1267(6) 0.0590(4) 0.11585(15) 0.0255(6) Uani 1 1 d . . .
C3 C 0.3731(6) -0.1783(4) 0.06770(17) 0.0296(7) Uani 1 1 d . . .
H3A H 0.548(7) -0.178(4) 0.044(2) 0.039(9) Uiso 1 1 d . . .
H3B H 0.251(6) -0.280(4) 0.0367(18) 0.027(7) Uiso 1 1 d . . .
C4 C 0.3883(5) -0.1729(3) 0.16038(15) 0.0221(6) Uani 1 1 d . . .
H4 H 0.550(7) -0.097(4) 0.1865(18) 0.031(8) Uiso 1 1 d . . .
C5 C 0.3712(5) -0.3691(4) 0.18442(15) 0.0218(6) Uani 1 1 d . . .
H5 H 0.224(6) -0.437(4) 0.1615(16) 0.019(7) Uiso 1 1 d . . .
C6 C 0.5895(5) -0.4843(3) 0.15373(15) 0.0238(6) Uani 1 1 d . . .
C7 C 0.1884(6) 0.0547(4) 0.26807(16) 0.0265(7) Uani 1 1 d . . .
C8 C -0.0287(9) 0.2489(5) 0.3614(2) 0.0421(9) Uani 1 1 d . . .
H8A H -0.193(11) 0.285(7) 0.366(3) 0.081(16) Uiso 1 1 d . . .
H8B H 0.092(10) 0.353(7) 0.373(3) 0.071(13) Uiso 1 1 d . . .
H8C H -0.010(8) 0.176(6) 0.402(3) 0.058(11) Uiso 1 1 d . . .
C9 C 0.6010(6) -0.3058(3) 0.32205(16) 0.0248(6) Uani 1 1 d . . .
C10 C 0.5794(6) -0.2720(4) 0.41443(17) 0.0330(7) Uani 1 1 d . . .
F1 F 0.6821(5) -0.4075(3) 0.44793(11) 0.0603(7) Uani 1 1 d . . .
F2 F 0.7117(4) -0.1113(3) 0.45121(11) 0.0536(6) Uani 1 1 d . . .
F3 F 0.3328(4) -0.2696(3) 0.43166(11) 0.0563(6) Uani 1 1 d . . .

loop_
_atom_site_aniso_label
_atom_site_aniso_U_11
_atom_site_aniso_U_22
_atom_site_aniso_U_33
_atom_site_aniso_U_23
_atom_site_aniso_U_13
_atom_site_aniso_U_12
O1 0.0366(13) 0.0378(11) 0.0279(11) -0.0008(8) 0.0067(9) 0.0145(9)
O2 0.0350(14) 0.0431(13) 0.0331(12) -0.0018(9) -0.0041(9) 0.0084(10)
O3 0.0324(13) 0.0318(11) 0.0328(11) 0.0086(8) 0.0122(8) 0.0080(9)
O4 0.0334(13) 0.0246(10) 0.0435(12) 0.0109(8) 0.0103(9) 0.0098(9)
O5 0.0238(12) 0.0423(12) 0.0309(10) 0.0092(8) 0.0044(8) 0.0020(9)
O6 0.0431(14) 0.0342(12) 0.0320(11) 0.0099(9) 0.0064(9) 0.0180(10)
O7 0.0429(14) 0.0331(11) 0.0268(10) 0.0126(8) 0.0102(8) 0.0155(9)
N1 0.0182(14) 0.0261(12) 0.0298(12) 0.0097(9) 0.0080(10) 0.0036(10)
C1 0.0213(15) 0.0197(13) 0.0240(13) 0.0048(10) 0.0031(10) 0.0005(11)
C2 0.0267(16) 0.0249(14) 0.0249(13) 0.0034(11) 0.0021(11) 0.0043(12)
C3 0.0360(19) 0.0283(15) 0.0290(15) 0.0096(11) 0.0088(12) 0.0156(13)
C4 0.0209(16) 0.0223(13) 0.0247(13) 0.0061(10) 0.0051(10) 0.0041(11)
C5 0.0170(15) 0.0220(13) 0.0267(13) 0.0055(10) 0.0025(10) 0.0003(11)
C6 0.0212(15) 0.0223(13) 0.0263(13) 0.0007(10) -0.0001(11) 0.0022(11)
C7 0.0299(18) 0.0232(14) 0.0271(15) 0.0052(11) 0.0058(12) 0.0010(12)
C8 0.051(2) 0.041(2) 0.0323(17) -0.0064(15) 0.0118(15) 0.0049(18)
C9 0.0266(17) 0.0231(13) 0.0268(14) 0.0075(10) 0.0064(11) 0.0037(11)
C10 0.0375(19) 0.0326(16) 0.0301(15) 0.0077(12) 0.0059(12) 0.0028(13)
F1 0.0984(19) 0.0581(13) 0.0339(10) 0.0213(9) 0.0142(10) 0.0320(12)
F2 0.0693(15) 0.0519(12) 0.0336(10) -0.0034(8) 0.0032(9) -0.0101(10)
F3 0.0450(13) 0.0909(16) 0.0350(10) 0.0061(10) 0.0189(9) 0.0074(11)

loop_
_geom_bond_atom_site_label_1
_geom_bond_atom_site_label_2
_geom_bond_distance
_geom_bond_site_symmetry_2
_geom_bond_publ_flag
O1 C7 1.330(4) . ?
O1 C8 1.470(4) . ?
O2 C7 1.201(4) . ?
O3 C6 1.212(3) . ?
O4 C6 1.341(3) . ?
O5 C9 1.224(3) . ?
O6 C2 1.215(3) . ?
O7 C2 1.339(3) . ?
O7 C3 1.473(3) . ?
N1 C9 1.336(4) . ?
N1 C5 1.465(3) . ?
C1 C2 1.525(4) . ?
C1 C4 1.533(4) . ?
C1 C7 1.541(4) . ?
C3 C4 1.534(4) . ?
C4 C5 1.561(4) . ?
C5 C6 1.540(4) . ?
C9 C10 1.541(4) . ?
C10 F3 1.330(4) . ?
C10 F1 1.332(4) . ?
C10 F2 1.352(4) . ?
